data_2011254
loop_
_publ_author_name
'Hewitt, Manuel'
'Schneider, Thomas R.'
'Szemer\'edi, Zsuzsanna'
'Hajnal, Andrea'
'W\"olfling, Janos'
'Schneider, Gyula'

_publ_section_title
;
 A steroidal phenyldihydro-1,3-oxazine derivative
;
_journal_issue 8
_journal_name_full 'Acta Crystallographica Section C'
_journal_page_first e363
_journal_page_last e364
_journal_paper_doi 10.1107/S0108270100009628
_journal_volume 56
_journal_year 2000
_chemical_formula_sum 'C31 H41 N O3'
_chemical_formula_weight 475.65
_chemical_melting_point 184.5(15)
_chemical_name_systematic
; (6R)-6-(3'\b-acetoxy-5'-androsten-17'\b-yl)-2-phenyl-
5,6-dihydro-4H-[1,3]oxazine
;
_space_group_IT_number 4
_symmetry_cell_setting monoclinic
_symmetry_space_group_name_Hall 'P 2yb'
_symmetry_space_group_name_H-M 'P 1 21 1'
_cell_angle_alpha 90.00
_cell_angle_beta 98.38(3)
_cell_angle_gamma 90.00
_cell_formula_units_Z 2
_cell_length_a 9.438(2)
_cell_length_b 8.529(2)
_cell_length_c 16.503(3)
_cell_measurement_reflns_used 8192
_cell_measurement_temperature 133(2)
_cell_measurement_theta_max 25.00
_cell_measurement_theta_min 2.35
_cell_volume 1314.3(5)
_computing_cell_refinement 'SAINT (Bruker 1998)'
_computing_data_collection 'SMART (Bruker 1998)'
_computing_data_reduction SAINT
_computing_publication_material SHELXTL
_computing_structure_refinement 'SHELXL97 (Sheldrick, 1997)'
_computing_structure_solution 'SHELXS97 (Sheldrick, 1997)'
_diffrn_ambient_temperature 133(2)
_diffrn_detector_area_resol_mean '8.192 pixels mm^-1^'
_diffrn_measured_fraction_theta_full .972
_diffrn_measured_fraction_theta_max .972
_diffrn_measurement_device_type 'STOE-Siemens-Huber four circle diffractometer'
_diffrn_measurement_method '\f and \w'
_diffrn_radiation_monochromator graphite
_diffrn_radiation_source 'fine-focus sealed tube'
_diffrn_radiation_type MoK\a
_diffrn_radiation_wavelength .71073
_diffrn_reflns_av_R_equivalents .0486
_diffrn_reflns_av_sigmaI/netI .0183
_diffrn_reflns_limit_h_max 10
_diffrn_reflns_limit_h_min -11
_diffrn_reflns_limit_k_max 10
_diffrn_reflns_limit_k_min 0
_diffrn_reflns_limit_l_max 19
_diffrn_reflns_limit_l_min 0
_diffrn_reflns_number 14574
_diffrn_reflns_theta_full 25.00
_diffrn_reflns_theta_max 25.00
_diffrn_reflns_theta_min 2.35
_diffrn_standards_decay_% 0
_diffrn_standards_number 0
_exptl_absorpt_coefficient_mu .076
_exptl_absorpt_correction_T_max .981
_exptl_absorpt_correction_T_min .964
_exptl_absorpt_correction_type semi-empirical
_exptl_absorpt_process_details '(SADABS; Sheldrick, 1999)'
_exptl_crystal_colour colourless
_exptl_crystal_density_diffrn 1.202
_exptl_crystal_density_method 'not measured'
_exptl_crystal_description block
_exptl_crystal_F_000 516
_exptl_crystal_size_max .48
_exptl_crystal_size_mid .48
_exptl_crystal_size_min .25
_refine_diff_density_max .172
_refine_diff_density_min -.144
_refine_ls_extinction_coef .015(2)
_refine_ls_extinction_method SHELXL97
_refine_ls_goodness_of_fit_ref 1.076
_refine_ls_hydrogen_treatment constr
_refine_ls_matrix_type full
_refine_ls_number_parameters 316
_refine_ls_number_reflns 2416
_refine_ls_number_restraints 1
_refine_ls_restrained_S_all 1.076
_refine_ls_R_factor_all .042
_refine_ls_R_factor_gt .035
_refine_ls_shift/su_max <0.001
_refine_ls_shift/su_mean .000
_refine_ls_structure_factor_coef Fsqd
_refine_ls_weighting_details 'calc w = 1/[\s^2^(Fo^2^)+(0.0458P)^2^+0.2578P] where P = (Fo^2^+2Fc^2^)/3'
_refine_ls_weighting_scheme calc
_refine_ls_wR_factor_ref .083
_reflns_number_gt 2177
_reflns_number_total 2416
_reflns_threshold_expression I>2\s(I)
_cod_data_source_file qa0336.cif
_cod_data_source_block I
_cod_depositor_comments
;
The following automatic conversions were performed:

'_chemical_melting_point' value '183-186' was changed to '184.5(15)'
- the average value was taken and precision was estimated.

Automatic conversion script
Id: cif_fix_values 1646 2011-03-28 12:23:43Z adriana 

The following automatic conversions were performed:

'_chemical_melting_point' value '183-186' was changed to '184.5(15)'
- the average value was taken and precision was estimated.

Automatic conversion script
Id: cif_fix_values 1715 2011-07-08 13:25:40Z adriana 
;
_cod_original_sg_symbol_H-M 'P 21'
_cod_database_code 2011254

loop_
_symmetry_equiv_pos_as_xyz
'x, y, z'
'-x, y+1/2, -z'

loop_
_atom_site_label
_atom_site_fract_x
_atom_site_fract_y
_atom_site_fract_z
_atom_site_U_iso_or_equiv
_atom_site_adp_type
_atom_site_calc_flag
_atom_site_refinement_flags
_atom_site_occupancy
_atom_site_disorder_assembly
_atom_site_disorder_group
_atom_site_type_symbol
C70 .7192(3) .4472(3) .08344(15) .0286(6) Uiso d . 1 . . C
O20 .59838(17) .4167(2) .11841(10) .0258(4) Uani d . 1 . . O
N .7778(2) .3579(3) .03618(13) .0339(6) Uani d . 1 . . N
C56 .8996(3) .6564(4) .07191(16) .0359(7) Uani d . 1 . . C
H56 .9455 .5869 .0390 .043 Uiso calc R 1 . . H
C51 .7775(3) .6058(3) .10421(14) .0268(6) Uani d . 1 . . C
C20 .5544(3) .2527(3) .11728(15) .0261(6) Uani d . 1 . . C
H20 .6222 .1930 .1583 .031 Uiso calc R 1 . . H
C52 .7129(3) .7101(3) .15241(14) .0268(6) Uani d . 1 . . C
H52 .6304 .6785 .1750 .032 Uiso calc R 1 . . H
C54 .8882(3) .9072(4) .13517(15) .0334(6) Uani d . 1 . . C
H54 .9256 1.0097 .1458 .040 Uiso calc R 1 . . H
C55 .9536(3) .8054(4) .08726(17) .0382(7) Uani d . 1 . . C
H55 1.0359 .8380 .0648 .046 Uiso calc R 1 . . H
C53 .7680(3) .8599(3) .16783(15) .0300(6) Uani d . 1 . . C
H53 .7232 .9301 .2009 .036 Uiso calc R 1 . . H
C22 .7098(3) .2108(4) .00949(16) .0359(7) Uani d . 1 . . C
H22A .7721 .1240 .0332 .043 Uiso calc R 1 . . H
H22B .7031 .2041 -.0508 .043 Uiso calc R 1 . . H
C21 .5610(3) .1867(3) .03245(15) .0335(6) Uani d . 1 . . C
H21A .4892 .2398 -.0080 .040 Uiso calc R 1 . . H
H21B .5382 .0733 .0316 .040 Uiso calc R 1 . . H
O3 -.33413(17) .7318(2) .43649(10) .0278(4) Uani d . 1 . . O
C5 -.0646(3) .4429(3) .37972(15) .0271(6) Uani d . 1 . . C
C15 .2669(3) .0691(3) .22244(16) .0288(6) Uani d . 1 . . C
H15A .1788 .0067 .2066 .035 Uiso calc R 1 . . H
H15B .3191 .0274 .2743 .035 Uiso calc R 1 . . H
C8 .1630(2) .2993(3) .30338(14) .0235(6) Uani d . 1 . . C
H8 .2293 .2784 .3552 .028 Uiso calc R 1 . . H
C17 .4048(3) .2420(3) .14046(14) .0257(6) Uani d . 1 . . C
H17 .3367 .2834 .0932 .031 Uiso calc R 1 . . H
C3 -.2273(2) .6689(3) .38872(15) .0255(6) Uani d . 1 . . C
H3 -.2732 .6505 .3310 .031 Uiso calc R 1 . . H
C10 .0616(3) .5470(3) .36497(15) .0235(5) Uani d . 1 . . C
C11 .2711(3) .5674(3) .28079(17) .0309(6) Uani d . 1 . . C
H11A .2472 .6794 .2708 .037 Uiso calc R 1 . . H
H11B .3423 .5606 .3311 .037 Uiso calc R 1 . . H
O10 -.4280(2) .8770(3) .32815(12) .0487(6) Uani d . 1 . . O
C9 .1343(3) .4778(3) .29465(15) .0226(5) Uani d . 1 . . C
H9 .0645 .4916 .2434 .027 Uiso calc R 1 . . H
C4 -.1747(3) .5147(3) .42715(15) .0278(6) Uani d . 1 . . C
H4A -.2564 .4419 .4269 .033 Uiso calc R 1 . . H
H4B -.1312 .5322 .4847 .033 Uiso calc R 1 . . H
C6 -.0776(3) .2949(3) .35502(16) .0290(6) Uani d . 1 . . C
H6 -.1556 .2364 .3699 .035 Uiso calc R 1 . . H
C60 -.4264(3) .8371(3) .39826(15) .0296(6) Uani d . 1 . . C
C14 .2320(2) .2434(3) .23029(15) .0235(5) Uani d . 1 . . C
H14 .1618 .2692 .1807 .028 Uiso calc R 1 . . H
C2 -.1030(3) .7819(3) .38934(16) .0280(6) Uani d . 1 . . C
H2A -.0562 .7994 .4463 .034 Uiso calc R 1 . . H
H2B -.1383 .8840 .3661 .034 Uiso calc R 1 . . H
C80 -.5268(3) .8983(4) .45336(17) .0364(7) Uani d . 1 . . C
H81 -.5371 .8203 .4957 .055 Uiso calc PR .68(3) A 1 H
H82 -.6206 .9188 .4211 .055 Uiso calc PR .68(3) A 1 H
H83 -.4884 .9957 .4793 .055 Uiso calc PR .68(3) A 1 H
H84 -.5604 1.0015 .4358 .055 Uiso d PR .32(3) A 2 H
H85 -.4782 .9046 .5089 .055 Uiso d PR .32(3) A 2 H
H86 -.6082 .8291 .4519 .055 Uiso d PR .32(3) A 2 H
C19 .1658(3) .5600(3) .44587(15) .0316(6) Uani d . 1 . . C
H19A .2109 .4580 .4593 .047 Uiso calc R 1 . . H
H19B .1129 .5924 .4899 .047 Uiso calc R 1 . . H
H19C .2398 .6379 .4397 .047 Uiso calc R 1 . . H
C7 .0210(3) .2128(3) .30549(17) .0313(6) Uani d . 1 . . C
H7A -.0284 .2002 .2487 .038 Uiso calc R 1 . . H
H7B .0419 .1067 .3285 .038 Uiso calc R 1 . . H
C13 .3722(2) .3282(3) .21826(14) .0239(6) Uani d . 1 . . C
C16 .3628(3) .0681(3) .15367(16) .0314(6) Uani d . 1 . . C
H16A .3097 .0241 .1026 .038 Uiso calc R 1 . . H
H16B .4495 .0038 .1701 .038 Uiso calc R 1 . . H
C1 .0050(3) .7128(3) .33843(15) .0269(6) Uani d . 1 . . C
H1A .0876 .7850 .3413 .032 Uiso calc R 1 . . H
H1B -.0405 .7078 .2805 .032 Uiso calc R 1 . . H
C18 .4940(3) .3005(3) .28983(14) .0282(6) Uani d . 1 . . C
H18A .5784 .3611 .2807 .042 Uiso calc R 1 . . H
H18B .5182 .1887 .2931 .042 Uiso calc R 1 . . H
H18C .4628 .3340 .3412 .042 Uiso calc R 1 . . H
C12 .3379(3) .5028(3) .20834(16) .0304(6) Uani d . 1 . . C
H12A .2707 .5193 .1571 .036 Uiso calc R 1 . . H
H12B .4270 .5612 .2037 .036 Uiso calc R 1 . . H

loop_
_atom_site_aniso_label
_atom_site_aniso_U_11
_atom_site_aniso_U_22
_atom_site_aniso_U_33
_atom_site_aniso_U_12
_atom_site_aniso_U_13
_atom_site_aniso_U_23
O20 .0251(9) .0265(10) .0282(9) .0006(8) .0123(7) -.0017(8)
N .0375(13) .0369(14) .0304(11) .0010(11) .0152(10) -.0070(10)
C56 .0333(15) .0424(17) .0348(14) -.0017(14) .0138(12) -.0063(13)
C51 .0230(13) .0358(16) .0221(12) .0005(11) .0054(10) .0009(11)
C20 .0275(13) .0237(15) .0278(12) .0002(11) .0060(10) -.0026(11)
C52 .0227(12) .0354(16) .0224(11) .0018(12) .0036(10) .0013(11)
C54 .0341(15) .0332(16) .0330(14) -.0055(13) .0049(11) .0027(13)
C55 .0357(16) .0426(18) .0392(15) -.0085(14) .0152(12) .0007(14)
C53 .0293(14) .0304(16) .0299(13) .0035(12) .0032(11) -.0031(11)
C22 .0437(16) .0350(17) .0315(13) .0037(13) .0139(12) -.0058(12)
C21 .0389(15) .0324(17) .0306(13) -.0017(13) .0098(11) -.0072(12)
O3 .0235(8) .0316(10) .0303(9) .0029(8) .0103(7) -.0009(8)
C5 .0216(13) .0258(16) .0353(14) .0002(11) .0085(11) .0069(12)
C15 .0241(14) .0274(15) .0357(14) -.0020(12) .0066(11) -.0028(12)
C8 .0198(12) .0211(13) .0300(13) -.0002(11) .0053(10) .0009(11)
C17 .0240(12) .0276(14) .0253(12) .0021(12) .0024(10) -.0020(11)
C3 .0205(12) .0305(15) .0270(12) .0040(12) .0092(10) -.0004(12)
C10 .0210(12) .0216(14) .0287(12) -.0003(11) .0064(10) .0009(11)
C11 .0298(14) .0196(14) .0474(16) -.0018(12) .0192(12) .0001(12)
O10 .0466(12) .0621(16) .0410(11) .0260(12) .0186(9) .0174(11)
C9 .0194(12) .0206(14) .0282(12) -.0007(10) .0047(10) .0023(10)
C4 .0270(14) .0243(14) .0337(14) -.0031(11) .0103(11) .0036(11)
C6 .0253(13) .0272(15) .0366(14) -.0052(12) .0117(11) .0016(12)
C60 .0240(13) .0310(15) .0345(14) .0036(12) .0065(11) .0000(12)
C14 .0195(12) .0241(14) .0267(12) .0006(11) .0030(9) .0021(11)
C2 .0265(13) .0219(14) .0371(14) .0029(11) .0096(11) .0032(11)
C80 .0273(14) .0401(17) .0427(15) .0059(13) .0086(11) -.0070(14)
C19 .0262(13) .0378(16) .0313(13) .0001(13) .0055(11) -.0002(12)
C7 .0279(13) .0230(15) .0458(15) -.0048(12) .0145(12) -.0037(12)
C13 .0203(12) .0251(14) .0274(12) .0001(11) .0067(10) -.0006(11)
C16 .0300(14) .0284(15) .0363(14) -.0018(12) .0071(11) -.0070(12)
C1 .0249(12) .0226(14) .0353(13) .0016(11) .0110(11) .0044(11)
C18 .0239(13) .0321(15) .0294(12) -.0031(11) .0061(10) -.0053(11)
C12 .0319(14) .0242(15) .0387(15) -.0020(11) .0173(12) .0045(12)

loop_
_atom_type_symbol
_atom_type_description
_atom_type_scat_dispersion_real
_atom_type_scat_dispersion_imag
_atom_type_scat_source
C C .0033 .0016 'International Tables Vol C Tables 4.2.6.8 and 6.1.1.4'
H H .0000 .0000 'International Tables Vol C Tables 4.2.6.8 and 6.1.1.4'
N N .0061 .0033 'International Tables Vol C Tables 4.2.6.8 and 6.1.1.4'
O O .0106 .0060 'International Tables Vol C Tables 4.2.6.8 and 6.1.1.4'

loop_
_geom_angle_atom_site_label_1
_geom_angle_atom_site_label_2
_geom_angle_atom_site_label_3
_geom_angle
N C70 O20 127.2(2)
N C70 C51 120.5(2)
O20 C70 C51 112.2(2)
C70 O20 C20 115.31(19)
C70 N C22 119.4(2)
C55 C56 C51 120.9(3)
C52 C51 C56 118.2(3)
C52 C51 C70 122.5(2)
C56 C51 C70 119.3(2)
O20 C20 C17 109.1(2)
O20 C20 C21 108.5(2)
C17 C20 C21 112.0(2)
C53 C52 C51 120.6(2)
C55 C54 C53 120.0(3)
C54 C55 C56 120.1(3)
C54 C53 C52 120.2(3)
N C22 C21 115.2(2)
C20 C21 C22 110.1(2)
C60 O3 C3 116.18(18)
C6 C5 C4 120.2(2)
C6 C5 C10 122.8(2)
C4 C5 C10 117.0(2)
C14 C15 C16 102.9(2)
C14 C8 C7 110.0(2)
C14 C8 C9 108.8(2)
C7 C8 C9 109.5(2)
C20 C17 C13 119.0(2)
C20 C17 C16 110.9(2)
C13 C17 C16 104.5(2)
O3 C3 C4 107.57(19)
O3 C3 C2 110.8(2)
C4 C3 C2 110.1(2)
C5 C10 C19 108.4(2)
C5 C10 C9 109.7(2)
C19 C10 C9 112.3(2)
C5 C10 C1 109.2(2)
C19 C10 C1 109.2(2)
C9 C10 C1 107.91(19)
C12 C11 C9 112.6(2)
C11 C9 C10 113.2(2)
C11 C9 C8 111.1(2)
C10 C9 C8 113.3(2)
C3 C4 C5 110.0(2)
C5 C6 C7 125.1(2)
O10 C60 O3 123.8(2)
O10 C60 C80 124.4(3)
O3 C60 C80 111.8(2)
C8 C14 C15 119.4(2)
C8 C14 C13 115.2(2)
C15 C14 C13 104.2(2)
C3 C2 C1 109.1(2)
C6 C7 C8 113.7(2)
C12 C13 C18 110.8(2)
C12 C13 C14 107.4(2)
C18 C13 C14 112.7(2)
C12 C13 C17 116.0(2)
C18 C13 C17 110.3(2)
C14 C13 C17 99.28(19)
C15 C16 C17 106.5(2)
C2 C1 C10 115.2(2)
C13 C12 C11 111.8(2)

loop_
_geom_bond_atom_site_label_1
_geom_bond_atom_site_label_2
_geom_bond_site_symmetry_2
_geom_bond_distance
_geom_bond_publ_flag
C70 N . 1.273(3) ?
C70 O20 . 1.375(3) ?
C70 C51 . 1.482(4) ?
O20 C20 . 1.459(3) ?
N C22 . 1.448(4) ?
C56 C55 . 1.379(4) ?
C56 C51 . 1.406(4) ?
C51 C52 . 1.391(3) ?
C20 C17 . 1.519(3) ?
C20 C21 . 1.519(3) ?
C52 C53 . 1.389(4) ?
C54 C55 . 1.379(4) ?
C54 C53 . 1.385(4) ?
C22 C21 . 1.521(4) ?
O3 C60 . 1.343(3) ?
O3 C3 . 1.469(3) ?
C5 C6 . 1.327(4) ?
C5 C4 . 1.518(3) ?
C5 C10 . 1.533(3) ?
C15 C14 . 1.532(4) ?
C15 C16 . 1.551(3) ?
C8 C14 . 1.528(3) ?
C8 C7 . 1.535(3) ?
C8 C9 . 1.550(3) ?
C17 C13 . 1.549(3) ?
C17 C16 . 1.559(4) ?
C3 C4 . 1.512(4) ?
C3 C2 . 1.517(4) ?
C10 C19 . 1.542(3) ?
C10 C9 . 1.549(3) ?
C10 C1 . 1.552(4) ?
C11 C12 . 1.533(3) ?
C11 C9 . 1.546(3) ?
O10 C60 . 1.204(3) ?
C6 C7 . 1.499(4) ?
C60 C80 . 1.499(3) ?
C14 C13 . 1.546(3) ?
C2 C1 . 1.530(3) ?
C13 C12 . 1.527(4) ?
C13 C18 . 1.542(3) ?
